data_4112026
loop_
_publ_author_name
'Hideki Fujiwara'
'Kenji Wada'
'Takashi Hiraoka'
'Toshiki Hayashi'
'Toyonari Sugimoto'
'Hiroyuki Nakazumi'
'Keiichi Yokogawa'
'Masayasu Teramura'
'Syuma Yasuzuka'
'Keizo Murata'
'Takehiko Mori'

_publ_contact_author_address
;
    Department of Chemistry, Graduate School of Science
    Osaka Prefecture University
    Gakuen-cho 1-2, Sakai, Osaka 599-8570, Japan
;
_publ_contact_author_email ' toyonari@c.s.osakafu-u.ac.jp '
_publ_contact_author_fax ' 072-252-4175 '
_publ_contact_author_name ' Toyonari Sugimoto'
_publ_contact_author_phone ' 072-254-9817 '
_publ_section_title
;
 Stable Metallic Behavior and Antiferromagnetic Ordering of Fe(III) dSpins
 in (EDO-TTFVO)2.FeCl4
;
_journal_name_full 'Journal of the American Chemical Society'
_journal_page_first 14166
_journal_page_last 14167
_journal_paper_doi 10.1021/ja055263d
_journal_volume 127
_journal_year 2005
_chemical_formula_moiety 'C11 H6 Cl2 Fe0.50 O3 S6 '
_chemical_formula_sum 'C11 H6 Cl2 Fe0.5 O3 S6'
_chemical_formula_weight 477.36
_space_group_IT_number 12
_symmetry_cell_setting monoclinic
_symmetry_Int_Tables_number 12
_symmetry_space_group_name_Hall '-C 2y'
_symmetry_space_group_name_H-M 'C 1 2/m 1'
_audit_creation_date 2005-06-10
_audit_creation_method 'by CrystalStructure v3.5.1'
_cell_angle_alpha 90.00
_cell_angle_beta 107.96(4)
_cell_angle_gamma 90.00
_cell_formula_units_Z 8
_cell_length_a 40.7(1)
_cell_length_b 6.92(2)
_cell_length_c 13.13(4)
_cell_measurement_reflns_used 54
_cell_measurement_temperature 293.1
_cell_measurement_theta_max 31.0
_cell_measurement_theta_min 2.1
_cell_volume 3518(17)
_computing_cell_refinement CrystalClear
_computing_data_collection CrystalClear
_computing_data_reduction CrystalStructure
_computing_publication_material 'CrystalStructure Ver. 3.5.1'
_computing_structure_refinement CRYSTALS
_computing_structure_solution SIR92
_diffrn_detector_area_resol_mean 7.31
_diffrn_measured_fraction_theta_full 0.8794
_diffrn_measured_fraction_theta_max 0.8794
_diffrn_measurement_device_type 'Rigaku Mercury'
_diffrn_measurement_method \w
_diffrn_radiation_type 'Mo K\a'
_diffrn_radiation_wavelength 0.7107
_diffrn_reflns_av_R_equivalents 0.064
_diffrn_reflns_limit_h_max 57
_diffrn_reflns_limit_h_min -57
_diffrn_reflns_limit_k_max 9
_diffrn_reflns_limit_k_min -9
_diffrn_reflns_limit_l_max 17
_diffrn_reflns_limit_l_min -18
_diffrn_reflns_number 41590
_diffrn_reflns_theta_full 31.00
_diffrn_reflns_theta_max 31.00
_exptl_absorpt_coefficient_mu 1.483
_exptl_absorpt_correction_T_max 0.985
_exptl_absorpt_correction_T_min 0.759
_exptl_absorpt_correction_type multi-scan
_exptl_absorpt_process_details 'Jacobson, R. (1998) Private communication'
_exptl_crystal_colour black
_exptl_crystal_density_diffrn 1.804
_exptl_crystal_description needle
_exptl_crystal_F_000 1912.00
_exptl_crystal_size_max 0.09
_exptl_crystal_size_mid 0.06
_exptl_crystal_size_min 0.01
_refine_diff_density_max 1.19
_refine_diff_density_min -1.01
_refine_ls_extinction_method none
_refine_ls_goodness_of_fit_ref 1.046
_refine_ls_hydrogen_treatment refall
_refine_ls_number_parameters 284
_refine_ls_number_reflns 2547
_refine_ls_R_factor_gt 0.0590
_refine_ls_shift/su_max 0.0000
_refine_ls_structure_factor_coef F
_refine_ls_weighting_details
;
    Chebychev polynomial with 3 parameters (Carruthers & Watkin, 1979)
    7.2317    0.7137    5.1608
;
_refine_ls_weighting_scheme calc
_refine_ls_wR_factor_ref 0.0700
_reflns_number_gt 2522
_reflns_number_total 5289
_reflns_threshold_expression F^2^>2.0\s(F^2^)
_cod_data_source_file ja055263dsi20050803_071046.cif
_cod_data_source_block '__(EDO-TTFVO)2FeCl4'
_cod_original_formula_sum 'C11 H6 Cl2 Fe0.50 O3 S6 '
_cod_database_code 4112026

loop_
_symmetry_equiv_pos_as_xyz
x,y,z
-x,-y,-z
x+1/2,y+1/2,z
-x+1/2,-y+1/2,-z
-x,y,-z
x,-y,z
-x+1/2,y+1/2,-z
x+1/2,-y+1/2,z

loop_
_atom_site_label
_atom_site_type_symbol
_atom_site_fract_x
_atom_site_fract_y
_atom_site_fract_z
_atom_site_U_iso_or_equiv
_atom_site_adp_type
_atom_site_occupancy
_atom_site_symmetry_multiplicity
_atom_site_calc_flag
Fe(1) Fe -0.01627(3) 0.0000 0.22316(13) 0.0687(5) Uani 1.00 1 d
Cl(1) Cl 0.03554(6) 0.0000 0.3378(2) 0.0908(10) Uani 1.00 1 d
Cl(2) Cl -0.02385(9) 0.2482(6) 0.1203(3) 0.191(2) Uani 1.00 1 d
Cl(3) Cl -0.05355(11) 0.0000 0.3050(5) 0.267(4) Uani 1.00 1 d
S(1) S 0.20814(4) 0.0000 0.46856(13) 0.0392(5) Uani 1.00 1 d
S(2) S 0.23269(4) 0.0000 0.7056(1) 0.0438(5) Uani 1.00 1 d
S(3) S 0.28487(5) 0.0000 0.4628(1) 0.0408(5) Uani 1.00 1 d
S(4) S 0.31069(4) 0.0000 0.6992(1) 0.0409(5) Uani 1.00 1 d
S(5) S 0.40975(5) 0.0000 0.6350(2) 0.0584(7) Uani 1.00 1 d
S(6) S 0.39032(5) 0.0000 0.8297(2) 0.0486(6) Uani 1.00 1 d
S(7) S 0.28982(5) 0.0000 -0.0127(1) 0.0355(5) Uani 1.00 1 d
S(8) S 0.29893(5) 0.0000 0.2194(1) 0.0402(5) Uani 1.00 1 d
S(9) S 0.20932(4) 0.0000 -0.06544(13) 0.0350(5) Uani 1.00 1 d
S(10) S 0.21490(4) 0.0000 0.16390(13) 0.0375(5) Uani 1.00 1 d
S(11) S 0.10222(5) 0.0000 0.0231(2) 0.0481(6) Uani 1.00 1 d
S(12) S 0.14672(4) 0.0000 0.2421(1) 0.0397(5) Uani 1.00 1 d
O(1) O 0.14359(13) 0.0000 0.4749(4) 0.049(2) Uani 1.00 1 d
O(2) O 0.16798(13) 0.0000 0.7054(4) 0.054(2) Uani 1.00 1 d
O(3) O 0.3494(1) 0.0000 0.4628(5) 0.053(2) Uani 1.00 1 d
O(4) O 0.3575(1) 0.0000 0.0307(4) 0.051(2) Uani 1.00 1 d
O(5) O 0.36662(13) 0.0000 0.2569(4) 0.059(2) Uani 1.00 1 d
O(6) O 0.14162(13) 0.0000 -0.1079(4) 0.047(2) Uani 1.00 1 d
C(1) C 0.1220(2) 0.0000 0.5430(8) 0.122(6) Uani 1.00 1 d
C(2) C 0.1328(2) 0.0000 0.6416(8) 0.138(6) Uani 1.00 1 d
C(3) C 0.1773(2) 0.0000 0.5356(6) 0.038(2) Uani 1.00 1 d
C(4) C 0.1878(2) 0.0000 0.6409(5) 0.034(2) Uani 1.00 1 d
C(5) C 0.2429(2) 0.0000 0.5861(5) 0.037(2) Uani 1.00 1 d
C(6) C 0.2760(2) 0.0000 0.5843(5) 0.034(2) Uani 1.00 1 d
C(7) C 0.3311(2) 0.0000 0.5201(6) 0.039(2) Uani 1.00 1 d
C(8) C 0.3420(2) 0.0000 0.6350(6) 0.037(2) Uani 1.00 1 d
C(9) C 0.3769(2) 0.0000 0.6915(6) 0.040(2) Uani 1.00 1 d
C(10) C 0.4427(2) 0.0000 0.7546(9) 0.065(3) Uani 1.00 1 d
C(11) C 0.4347(2) 0.0000 0.8435(9) 0.058(3) Uani 1.00 1 d
C(12) C 0.3901(2) 0.0000 0.1109(8) 0.082(4) Uani 1.00 1 d
C(13) C 0.3935(3) 0.0000 0.2101(9) 0.175(8) Uani 1.00 1 d
C(14) C 0.3317(2) 0.0000 0.0746(6) 0.038(2) Uani 1.00 1 d
C(15) C 0.3361(2) 0.0000 0.1797(6) 0.041(2) Uani 1.00 1 d
C(16) C 0.2704(2) 0.0000 0.0889(5) 0.030(2) Uani 1.00 1 d
C(17) C 0.2355(2) 0.0000 0.0665(5) 0.032(2) Uani 1.00 1 d
C(18) C 0.1691(2) 0.0000 -0.0367(5) 0.036(2) Uani 1.00 1 d
C(19) C 0.1729(2) 0.0000 0.0741(5) 0.033(2) Uani 1.00 1 d
C(20) C 0.1439(2) 0.0000 0.1090(5) 0.035(2) Uani 1.00 1 d
C(21) C 0.0827(2) 0.000000 0.1223(6) 0.047(2) Uani 1.00 1 d
C(22) C 0.1024(2) 0.000000 0.2233(6) 0.043(2) Uani 1.00 1 d
H(1) H 0.1079 -0.112100 0.5236 0.148 Uiso 1.00 1 c
H(2) H 0.1231 -0.112100 0.6630 0.166 Uiso 1.00 1 c
H(3) H 0.4661 0.000000 0.7556 0.077 Uiso 1.00 1 c
H(4) H 0.4518 0.000000 0.9117 0.066 Uiso 1.00 1 c
H(5) H 0.4018 -0.112060 0.0983 0.100 Uiso 1.00 1 c
H(6) H 0.4067 -0.112060 0.2377 0.21 Uiso 1.00 1 c
H(7) H 0.0583 0.000000 0.1044 0.056 Uiso 1.00 1 c
H(8) H 0.0931 0.000000 0.2814 0.053 Uiso 1.00 1 c

loop_
_atom_site_aniso_label
_atom_site_aniso_U_11
_atom_site_aniso_U_22
_atom_site_aniso_U_33
_atom_site_aniso_U_12
_atom_site_aniso_U_13
_atom_site_aniso_U_23
Fe(1) 0.0289(6) 0.0916(12) 0.0784(10) 0.0000 0.0060(6) 0.0000
Cl(1) 0.0329(11) 0.159(3) 0.072(2) 0.0000 0.0039(11) 0.0000
Cl(2) 0.130(2) 0.134(3) 0.213(4) -0.061(2) -0.086(3) 0.081(3)
Cl(3) 0.056(2) 0.59(2) 0.174(5) 0.0000 0.058(3) 0.0000
S(1) 0.0295(8) 0.064(1) 0.0235(8) 0.0000 0.0068(6) 0.0000
S(2) 0.0232(8) 0.084(2) 0.0226(8) 0.0000 0.0053(6) 0.0000
S(3) 0.0333(9) 0.064(1) 0.0261(9) 0.0000 0.0108(7) 0.0000
S(4) 0.0269(8) 0.070(2) 0.0263(8) 0.0000 0.0094(6) 0.0000
S(5) 0.0314(10) 0.088(2) 0.061(1) 0.0000 0.0226(9) 0.0000
S(6) 0.0357(10) 0.065(2) 0.0411(11) 0.0000 0.0055(8) 0.0000
S(7) 0.0313(8) 0.0494(12) 0.0267(8) 0.0000 0.0103(6) 0.0000
S(8) 0.0269(8) 0.066(1) 0.0284(8) 0.0000 0.0099(7) 0.0000
S(9) 0.0290(8) 0.0501(12) 0.0257(8) 0.0000 0.0081(6) 0.0000
S(10) 0.0232(7) 0.063(1) 0.0248(8) 0.0000 0.0054(6) 0.0000
S(11) 0.0218(8) 0.088(2) 0.0306(9) 0.0000 0.0021(6) 0.0000
S(12) 0.0270(8) 0.063(1) 0.0278(9) 0.0000 0.0073(7) 0.0000
O(1) 0.025(2) 0.090(5) 0.028(3) 0.0000 0.003(2) 0.0000
O(2) 0.028(3) 0.103(5) 0.031(3) 0.0000 0.009(2) 0.0000
O(3) 0.039(3) 0.083(5) 0.046(3) 0.0000 0.026(3) 0.0000
O(4) 0.036(3) 0.081(5) 0.043(3) 0.0000 0.021(2) 0.0000
O(5) 0.026(3) 0.115(6) 0.034(3) 0.0000 0.008(2) 0.0000
O(6) 0.031(3) 0.076(4) 0.028(3) 0.0000 0.002(2) 0.0000
C(1) 0.027(4) 0.31(2) 0.037(5) 0.0000 0.015(4) 0.0000
C(2) 0.020(4) 0.36(3) 0.039(5) 0.0000 0.009(4) 0.0000
C(3) 0.026(3) 0.060(5) 0.027(3) 0.0000 0.004(3) 0.0000
C(4) 0.025(3) 0.052(5) 0.025(3) 0.0000 0.009(2) 0.0000
C(5) 0.026(3) 0.060(5) 0.025(3) 0.0000 0.007(3) 0.0000
C(6) 0.032(3) 0.050(5) 0.020(3) 0.0000 0.010(3) 0.0000
C(7) 0.034(4) 0.047(5) 0.041(4) 0.0000 0.020(3) 0.0000
C(8) 0.026(3) 0.051(5) 0.037(4) 0.0000 0.014(3) 0.0000
C(9) 0.031(4) 0.045(5) 0.043(4) 0.0000 0.011(3) 0.0000
C(10) 0.026(4) 0.087(8) 0.079(7) 0.0000 0.011(4) 0.0000
C(11) 0.036(4) 0.060(6) 0.069(6) 0.0000 0.003(4) 0.0000
C(12) 0.030(4) 0.168(13) 0.053(6) 0.0000 0.019(4) 0.0000
C(13) 0.024(4) 0.45(4) 0.048(6) 0.0000 0.012(4) 0.0000
C(14) 0.027(3) 0.053(5) 0.039(4) 0.0000 0.016(3) 0.0000
C(15) 0.023(3) 0.066(6) 0.035(4) 0.0000 0.011(3) 0.0000
C(16) 0.028(3) 0.034(4) 0.032(4) 0.0000 0.013(3) 0.0000
C(17) 0.026(3) 0.040(4) 0.026(3) 0.0000 0.005(3) 0.0000
C(18) 0.031(3) 0.050(5) 0.022(3) 0.0000 0.002(3) 0.0000
C(19) 0.026(3) 0.049(5) 0.024(3) 0.0000 0.007(2) 0.0000
C(20) 0.028(3) 0.054(5) 0.022(3) 0.0000 0.007(3) 0.0000
C(21) 0.022(3) 0.076(6) 0.042(4) 0.0000 0.007(3) 0.0000
C(22) 0.031(4) 0.062(6) 0.040(4) 0.0000 0.016(3) 0.0000

loop_
_atom_type_symbol
_atom_type_description
_atom_type_scat_dispersion_real
_atom_type_scat_dispersion_imag
_atom_type_scat_source
C C 0.003 0.002
;
International Tables for Crystallography
(1992, Vol. C, Tables 4.2.6.8 and 6.1.1.4)
;
H H 0.000 0.000
;
International Tables for Crystallography
(1992, Vol. C, Table 6.1.1.4)
;
Cl Cl 0.148 0.159
;
International Tables for Crystallography
(1992, Vol. C, Tables 4.2.6.8 and 6.1.1.4)
;
Fe Fe 0.346 0.844
;
International Tables for Crystallography
(1992, Vol. C, Tables 4.2.6.8 and 6.1.1.4)
;
O O 0.011 0.006
;
International Tables for Crystallography
(1992, Vol. C, Tables 4.2.6.8 and 6.1.1.4)
;
S S 0.125 0.123
;
International Tables for Crystallography
(1992, Vol. C, Tables 4.2.6.8 and 6.1.1.4)
;

loop_
_geom_angle_atom_site_label_1
_geom_angle_atom_site_label_2
_geom_angle_atom_site_label_3
_geom_angle
_geom_angle_publ_flag
Cl(1) Fe(1) Cl(2) 110.8(1) yes
Cl(1) Fe(1) Cl(3) 110.0(2) yes
Cl(2) Fe(1) Cl(3) 109.5(1) yes
C(3) S(1) C(5) 93.8(3) yes
C(4) S(2) C(5) 93.7(3) yes
C(6) S(3) C(7) 95.9(4) yes
C(6) S(4) C(8) 95.8(4) yes
C(9) S(5) C(10) 95.5(5) yes
C(9) S(6) C(11) 95.1(5) yes
C(14) S(7) C(16) 94.5(4) yes
C(15) S(8) C(16) 94.7(4) yes
C(17) S(9) C(18) 96.3(3) yes
C(17) S(10) C(19) 95.6(3) yes
C(20) S(11) C(21) 95.5(4) yes
C(20) S(12) C(22) 96.5(4) yes
C(1) O(1) C(3) 109.7(6) yes
C(2) O(2) C(4) 108.7(6) yes
C(12) O(4) C(14) 111.0(7) yes
C(13) O(5) C(15) 109.4(7) yes
C(2) C(1) O(1) 124.5(8) yes
O(2) C(2) C(1) 126(1) yes
C(4) C(3) S(1) 118.8(5) yes
C(4) C(3) O(1) 123.9(7) yes
S(1) C(3) O(1) 117.3(5) yes
S(2) C(4) O(2) 115.6(4) yes
S(2) C(4) C(3) 117.3(6) yes
O(2) C(4) C(3) 127.1(6) yes
C(6) C(5) S(1) 121.6(6) yes
C(6) C(5) S(2) 122.0(5) yes
S(1) C(5) S(2) 116.4(4) yes
S(3) C(6) S(4) 117.2(4) yes
S(3) C(6) C(5) 120.3(5) yes
S(4) C(6) C(5) 122.4(6) yes
C(8) C(7) S(3) 112.6(6) yes
C(8) C(7) O(3) 127.0(7) yes
S(3) C(7) O(3) 120.3(5) yes
C(9) C(8) S(4) 121.8(6) yes
C(9) C(8) C(7) 119.8(8) yes
S(4) C(8) C(7) 118.4(5) yes
S(5) C(9) S(6) 114.8(4) yes
S(5) C(9) C(8) 125.1(6) yes
S(6) C(9) C(8) 120.1(7) yes
C(11) C(10) S(5) 118.5(7) yes
S(6) C(11) C(10) 116.1(7) yes
C(13) C(12) O(4) 123.0(9) yes
O(5) C(13) C(12) 126.6(8) yes
C(15) C(14) S(7) 118.3(6) yes
C(15) C(14) O(4) 124.6(6) yes
S(7) C(14) O(4) 117.0(5) yes
S(8) C(15) O(5) 117.4(6) yes
S(8) C(15) C(14) 117.1(5) yes
O(5) C(15) C(14) 125.5(8) yes
C(17) C(16) S(7) 121.5(5) yes
C(17) C(16) S(8) 123.1(6) yes
S(7) C(16) S(8) 115.4(4) yes
S(9) C(17) S(10) 116.7(4) yes
S(9) C(17) C(16) 119.8(6) yes
S(10) C(17) C(16) 123.5(5) yes
C(19) C(18) S(9) 113.5(5) yes
C(19) C(18) O(6) 125.0(7) yes
S(9) C(18) O(6) 121.5(6) yes
C(20) C(19) S(10) 121.9(5) yes
C(20) C(19) C(18) 120.2(6) yes
S(10) C(19) C(18) 117.8(6) yes
S(11) C(20) S(12) 114.2(4) yes
S(11) C(20) C(19) 123.2(5) yes
S(12) C(20) C(19) 122.6(5) yes
C(22) C(21) S(11) 118.8(6) yes
S(12) C(22) C(21) 115.1(7) yes

loop_
_geom_bond_atom_site_label_1
_geom_bond_atom_site_label_2
_geom_bond_distance
_geom_bond_publ_flag
Fe(1) Cl(1) 2.181(7) yes
Fe(1) Cl(2) 2.147(4) yes
Fe(1) Cl(3) 2.111(7) yes
S(1) C(3) 1.739(9) yes
S(1) C(5) 1.741(6) yes
S(2) C(4) 1.761(6) yes
S(2) C(5) 1.740(8) yes
S(3) C(6) 1.741(8) yes
S(3) C(7) 1.797(7) yes
S(4) C(6) 1.719(6) yes
S(4) C(8) 1.731(9) yes
S(5) C(9) 1.716(9) yes
S(5) C(10) 1.721(9) yes
S(6) C(9) 1.726(8) yes
S(6) C(11) 1.757(9) yes
S(7) C(14) 1.734(7) yes
S(7) C(16) 1.747(8) yes
S(8) C(15) 1.744(9) yes
S(8) C(16) 1.748(6) yes
S(9) C(17) 1.731(6) yes
S(9) C(18) 1.790(8) yes
S(10) C(17) 1.732(8) yes
S(10) C(19) 1.752(6) yes
S(11) C(20) 1.722(6) yes
S(11) C(21) 1.72(1) yes
S(12) C(20) 1.716(7) yes
S(12) C(22) 1.741(8) yes
O(1) C(1) 1.43(1) yes
O(1) C(3) 1.358(8) yes
O(2) C(2) 1.418(9) yes
O(2) C(4) 1.34(1) yes
O(3) C(7) 1.21(1) yes
O(4) C(12) 1.416(9) yes
O(4) C(14) 1.35(1) yes
O(5) C(13) 1.41(1) yes
O(5) C(15) 1.340(8) yes
O(6) C(18) 1.215(7) yes
C(1) C(2) 1.23(1) yes
C(3) C(4) 1.31(1) yes
C(5) C(6) 1.36(1) yes
C(7) C(8) 1.44(1) yes
C(8) C(9) 1.385(9) yes
C(10) C(11) 1.30(2) yes
C(12) C(13) 1.27(2) yes
C(14) C(15) 1.33(1) yes
C(16) C(17) 1.36(1) yes
C(18) C(19) 1.41(1) yes
C(19) C(20) 1.39(1) yes
C(21) C(22) 1.32(1) yes

loop_
_geom_contact_atom_site_label_1
_geom_contact_atom_site_label_2
_geom_contact_distance
_geom_contact_publ_flag
_geom_contact_site_symmetry_2
Fe(1) Cl(1) 2.179(2) yes 55501
Fe(1) S(11) 3.963(2) yes 55502
Cl(1) Fe(1) 2.179(2) yes 55501
Cl(1) Cl(2) 3.561(4) yes 55501
Cl(1) Cl(2) 3.561(4) yes 55504
Cl(1) Cl(3) 3.515(5) yes 55501
Cl(1) C(1) 3.712(8) yes 55501
Cl(1) C(21) 3.88(1) yes 55501
Cl(1) C(22) 3.49(1) yes 55501
Cl(2) Cl(1) 3.561(4) yes 55501
Cl(2) Cl(1) 3.561(4) yes 55504
Cl(2) Cl(2) 4.186(7) yes 55502
Cl(2) Cl(2) 3.436(5) yes 55504
Cl(2) Cl(2) 3.486(5) yes 56504
Cl(2) Cl(3) 3.477(8) yes 55501
Cl(2) Cl(3) 3.477(8) yes 55504
Cl(2) S(11) 3.599(4) yes 55502
Cl(2) S(11) 3.599(4) yes 55503
Cl(2) C(21) 3.758(7) yes 55502
Cl(2) C(21) 3.758(7) yes 55503
Cl(3) Cl(1) 3.515(5) yes 55501
Cl(3) Cl(2) 3.477(8) yes 55501
Cl(3) Cl(2) 3.477(8) yes 55504
Cl(3) S(11) 4.148(6) yes 55502
Cl(3) O(6) 3.716(6) yes 55502
S(1) S(2) 2.959(2) yes 55501
S(1) S(3) 3.146(3) yes 55501
S(1) S(10) 4.092(3) yes 55501
S(1) S(12) 3.240(2) yes 55501
S(1) O(1) 2.653(6) yes 55501
S(1) O(2) 3.933(6) yes 55501
S(1) C(1) 3.92(1) yes 55501
S(1) C(4) 2.637(8) yes 55501
S(1) C(6) 2.709(7) yes 55501
S(2) S(1) 2.959(2) yes 55501
S(2) S(4) 3.200(2) yes 55501
S(2) O(1) 3.941(5) yes 55501
S(2) O(2) 2.632(6) yes 55501
S(2) C(2) 3.888(9) yes 55501
S(2) C(3) 2.637(6) yes 55501
S(2) C(6) 2.714(8) yes 55501
S(3) S(1) 3.146(3) yes 55501
S(3) S(4) 2.954(2) yes 55501
S(3) S(8) 3.414(3) yes 55501
S(3) S(10) 4.075(2) yes 55501
S(3) O(3) 2.625(6) yes 55501
S(3) C(5) 2.692(9) yes 55501
S(3) C(7) 1.797(7) yes 55501
S(3) C(8) 2.697(6) yes 55501
S(3) C(9) 4.013(7) yes 55501
S(4) S(2) 3.200(2) yes 55501
S(4) S(3) 2.954(2) yes 55501
S(4) S(6) 3.163(2) yes 55501
S(4) O(3) 3.889(7) yes 55501
S(4) C(5) 2.700(7) yes 55501
S(4) C(7) 2.724(9) yes 55501
S(4) C(9) 2.728(8) yes 55501
S(5) S(6) 2.900(4) yes 55501
S(5) O(3) 2.777(5) yes 55501
S(5) C(7) 3.088(7) yes 55501
S(5) C(8) 2.756(8) yes 55501
S(5) C(11) 2.61(1) yes 55501
S(6) S(4) 3.163(2) yes 55501
S(6) S(5) 2.900(4) yes 55501
S(6) C(7) 4.036(7) yes 55501
S(6) C(8) 2.701(7) yes 55501
S(6) C(10) 2.61(1) yes 55501
S(7) S(8) 2.953(3) yes 55501
S(7) S(9) 3.131(3) yes 55501
S(7) S(9) 3.6065(7) yes 54506
S(7) S(9) 3.6065(7) yes 55506
S(7) S(10) 3.965(1) yes 54506
S(7) S(10) 3.965(1) yes 55506
S(7) O(4) 2.635(6) yes 55501
S(7) O(5) 3.932(5) yes 55501
S(7) C(12) 3.898(9) yes 55501
S(7) C(15) 2.643(7) yes 55501
S(7) C(16) 4.179(4) yes 54506
S(7) C(16) 4.179(4) yes 55506
S(7) C(17) 2.716(8) yes 55501
S(7) C(17) 3.618(2) yes 54506
S(7) C(17) 3.618(2) yes 55506
S(7) C(18) 3.811(3) yes 54506
S(7) C(18) 3.811(3) yes 55506
S(7) C(19) 3.960(4) yes 54506
S(7) C(19) 3.960(4) yes 55506
S(8) S(3) 3.414(3) yes 55501
S(8) S(7) 2.953(3) yes 55501
S(8) S(9) 3.969(1) yes 54506
S(8) S(9) 3.969(1) yes 55506
S(8) S(10) 3.268(3) yes 55501
S(8) O(3) 3.221(5) yes 55501
S(8) O(4) 3.932(7) yes 55501
S(8) O(5) 2.644(6) yes 55501
S(8) C(7) 3.755(8) yes 55501
S(8) C(13) 3.89(1) yes 55501
S(8) C(14) 2.636(9) yes 55501
S(8) C(17) 2.736(6) yes 55501
S(9) S(7) 3.131(3) yes 55501
S(9) S(7) 3.6065(7) yes 54506
S(9) S(7) 3.6065(7) yes 55506
S(9) S(8) 3.969(1) yes 54506
S(9) S(8) 3.969(1) yes 55506
S(9) S(10) 2.948(2) yes 55501
S(9) O(6) 2.636(5) yes 55501
S(9) C(14) 3.827(3) yes 54506
S(9) C(14) 3.827(3) yes 55506
S(9) C(15) 3.991(3) yes 54506
S(9) C(15) 3.991(3) yes 55506
S(9) C(16) 2.678(6) yes 55501
S(9) C(16) 3.593(2) yes 54506
S(9) C(16) 3.593(2) yes 55506
S(9) C(17) 4.127(4) yes 54506
S(9) C(17) 4.127(4) yes 55506
S(9) C(19) 2.688(8) yes 55501
S(9) C(20) 4.010(8) yes 55501
S(10) S(1) 4.092(3) yes 55501
S(10) S(3) 4.075(2) yes 55501
S(10) S(7) 3.965(1) yes 54506
S(10) S(7) 3.965(1) yes 55506
S(10) S(8) 3.268(3) yes 55501
S(10) S(9) 2.948(2) yes 55501
S(10) S(12) 3.241(3) yes 55501
S(10) O(6) 3.880(5) yes 55501
S(10) C(16) 2.727(8) yes 55501
S(10) C(18) 2.717(6) yes 55501
S(10) C(20) 2.753(7) yes 55501
S(11) Fe(1) 3.963(2) yes 55502
S(11) Cl(2) 3.599(4) yes 55502
S(11) Cl(2) 3.599(4) yes 55503
S(11) Cl(3) 4.148(6) yes 55502
S(11) S(12) 2.887(2) yes 55501
S(11) O(4) 3.984(3) yes 54506
S(11) O(4) 3.984(3) yes 55506
S(11) O(6) 2.688(6) yes 55501
S(11) C(12) 3.938(5) yes 54506
S(11) C(12) 3.938(5) yes 55506
S(11) C(12) 3.938(5) yes 55507
S(11) C(18) 3.054(8) yes 55501
S(11) C(19) 2.743(7) yes 55501
S(11) C(22) 2.624(9) yes 55501
S(12) S(1) 3.240(2) yes 55501
S(12) S(10) 3.241(3) yes 55501
S(12) S(11) 2.887(2) yes 55501
S(12) O(1) 3.097(6) yes 55501
S(12) C(3) 3.664(7) yes 55501
S(12) C(18) 4.035(8) yes 55501
S(12) C(19) 2.729(8) yes 55501
S(12) C(21) 2.593(7) yes 55501
O(1) S(1) 2.653(6) yes 55501
O(1) S(2) 3.941(5) yes 55501
O(1) S(12) 3.097(6) yes 55501
O(1) O(2) 2.879(7) yes 55501
O(1) C(2) 2.36(1) yes 55501
O(1) C(4) 2.359(7) yes 55501
O(1) C(5) 3.847(8) yes 55501
O(1) C(22) 3.210(9) yes 55501
O(2) S(1) 3.933(6) yes 55501
O(2) S(2) 2.632(6) yes 55501
O(2) O(1) 2.879(7) yes 55501
O(2) C(1) 2.363(9) yes 55501
O(2) C(3) 2.37(1) yes 55501
O(2) C(5) 3.83(1) yes 55501
O(3) S(3) 2.625(6) yes 55501
O(3) S(4) 3.889(7) yes 55501
O(3) S(5) 2.777(5) yes 55501
O(3) S(8) 3.221(5) yes 55501
O(3) O(5) 2.994(9) yes 55501
O(3) C(6) 3.79(1) yes 55501
O(3) C(8) 2.37(1) yes 55501
O(3) C(9) 2.86(1) yes 55501
O(3) C(15) 3.59(1) yes 55501
O(4) S(7) 2.635(6) yes 55501
O(4) S(8) 3.932(7) yes 55501
O(4) S(11) 3.984(3) yes 54506
O(4) S(11) 3.984(3) yes 55506
O(4) O(5) 2.877(8) yes 55501
O(4) O(6) 3.603(2) yes 54506
O(4) O(6) 3.603(2) yes 55506
O(4) C(13) 2.36(1) yes 55501
O(4) C(15) 2.37(1) yes 55501
O(4) C(16) 3.85(1) yes 55501
O(4) C(18) 3.634(3) yes 54506
O(4) C(18) 3.634(3) yes 55506
O(4) C(19) 3.788(3) yes 54506
O(4) C(19) 3.788(3) yes 55506
O(4) C(20) 3.908(4) yes 54506
O(4) C(20) 3.908(4) yes 55506
O(5) S(7) 3.932(5) yes 55501
O(5) S(8) 2.644(6) yes 55501
O(5) O(3) 2.994(9) yes 55501
O(5) O(4) 2.877(8) yes 55501
O(5) O(6) 3.939(4) yes 54506
O(5) O(6) 3.939(4) yes 55506
O(5) C(7) 4.13(1) yes 55501
O(5) C(12) 2.39(1) yes 55501
O(5) C(14) 2.377(8) yes 55501
O(5) C(16) 3.855(8) yes 55501
O(6) Cl(3) 3.716(6) yes 55502
O(6) S(9) 2.636(5) yes 55501
O(6) S(10) 3.880(5) yes 55501
O(6) S(11) 2.688(6) yes 55501
O(6) O(4) 3.603(2) yes 54506
O(6) O(4) 3.603(2) yes 55506
O(6) O(5) 3.939(4) yes 54506
O(6) O(5) 3.939(4) yes 55506
O(6) C(12) 3.690(4) yes 54506
O(6) C(12) 3.690(4) yes 55506
O(6) C(12) 3.690(4) yes 55507
O(6) C(13) 3.826(4) yes 54506
O(6) C(13) 3.826(4) yes 55506
O(6) C(13) 3.826(4) yes 55507
O(6) C(14) 3.613(2) yes 54506
O(6) C(14) 3.613(2) yes 55506
O(6) C(15) 3.770(4) yes 54506
O(6) C(15) 3.770(4) yes 55506
O(6) C(17) 3.800(8) yes 55501
O(6) C(19) 2.334(8) yes 55501
O(6) C(20) 2.819(9) yes 55501
C(1) Cl(1) 3.712(8) yes 55501
C(1) S(1) 3.92(1) yes 55501
C(1) O(2) 2.363(9) yes 55501
C(1) C(3) 2.28(1) yes 55501
C(1) C(4) 2.59(1) yes 55501
C(1) C(22) 4.02(1) yes 55501
C(2) S(2) 3.888(9) yes 55501
C(2) O(1) 2.36(1) yes 55501
C(2) C(3) 2.60(1) yes 55501
C(2) C(4) 2.24(1) yes 55501
C(3) S(2) 2.637(6) yes 55501
C(3) S(12) 3.664(7) yes 55501
C(3) O(2) 2.37(1) yes 55501
C(3) C(1) 2.28(1) yes 55501
C(3) C(2) 2.60(1) yes 55501
C(3) C(5) 2.54(1) yes 55501
C(3) C(6) 3.86(1) yes 55501
C(4) S(1) 2.637(8) yes 55501
C(4) O(1) 2.359(7) yes 55501
C(4) C(1) 2.59(1) yes 55501
C(4) C(2) 2.24(1) yes 55501
C(4) C(5) 2.55(1) yes 55501
C(4) C(6) 3.88(1) yes 55501
C(5) S(3) 2.692(9) yes 55501
C(5) S(4) 2.700(7) yes 55501
C(5) O(1) 3.847(8) yes 55501
C(5) O(2) 3.83(1) yes 55501
C(5) C(3) 2.54(1) yes 55501
C(5) C(4) 2.55(1) yes 55501
C(5) C(7) 3.94(1) yes 55501
C(5) C(8) 3.88(1) yes 55501
C(6) S(1) 2.709(7) yes 55501
C(6) S(2) 2.714(8) yes 55501
C(6) O(3) 3.79(1) yes 55501
C(6) C(3) 3.86(1) yes 55501
C(6) C(4) 3.88(1) yes 55501
C(6) C(7) 2.63(1) yes 55501
C(6) C(8) 2.56(1) yes 55501
C(6) C(9) 3.91(1) yes 55501
C(7) S(3) 1.797(7) yes 55501
C(7) S(4) 2.724(9) yes 55501
C(7) S(5) 3.088(7) yes 55501
C(7) S(6) 4.036(7) yes 55501
C(7) S(8) 3.755(8) yes 55501
C(7) O(5) 4.13(1) yes 55501
C(7) C(5) 3.94(1) yes 55501
C(7) C(6) 2.63(1) yes 55501
C(7) C(9) 2.440(9) yes 55501
C(8) S(3) 2.697(6) yes 55501
C(8) S(5) 2.756(8) yes 55501
C(8) S(6) 2.701(7) yes 55501
C(8) O(3) 2.37(1) yes 55501
C(8) C(5) 3.88(1) yes 55501
C(8) C(6) 2.56(1) yes 55501
C(8) C(10) 3.91(1) yes 55501
C(8) C(11) 3.92(1) yes 55501
C(9) S(3) 4.013(7) yes 55501
C(9) S(4) 2.728(8) yes 55501
C(9) O(3) 2.86(1) yes 55501
C(9) C(6) 3.91(1) yes 55501
C(9) C(7) 2.440(9) yes 55501
C(9) C(10) 2.54(1) yes 55501
C(9) C(11) 2.57(1) yes 55501
C(10) S(6) 2.61(1) yes 55501
C(10) C(8) 3.91(1) yes 55501
C(10) C(9) 2.54(1) yes 55501
C(11) S(5) 2.61(1) yes 55501
C(11) C(8) 3.92(1) yes 55501
C(11) C(9) 2.57(1) yes 55501
C(12) Cl(2) 3.88(1) yes 54505
C(12) Cl(2) 3.88(1) yes 55508
C(12) S(7) 3.898(9) yes 55501
C(12) S(11) 3.938(5) yes 54506
C(12) S(11) 3.938(5) yes 55506
C(12) O(5) 2.39(1) yes 55501
C(12) O(6) 3.690(4) yes 54506
C(12) O(6) 3.690(4) yes 55506
C(12) C(14) 2.28(1) yes 55501
C(12) C(15) 2.62(1) yes 55501
C(12) C(18) 4.156(6) yes 54506
C(12) C(18) 4.156(6) yes 55506
C(13) Cl(3) 4.064(5) yes 54505
C(13) Cl(3) 4.064(5) yes 55505
C(13) S(8) 3.89(1) yes 55501
C(13) O(4) 2.36(1) yes 55501
C(13) O(6) 3.826(4) yes 54506
C(13) O(6) 3.826(4) yes 55506
C(13) C(14) 2.59(1) yes 55501
C(13) C(15) 2.24(1) yes 55501
C(14) S(8) 2.636(9) yes 55501
C(14) S(9) 3.827(3) yes 54506
C(14) S(9) 3.827(3) yes 55506
C(14) O(5) 2.377(8) yes 55501
C(14) O(6) 3.613(2) yes 54506
C(14) O(6) 3.613(2) yes 55506
C(14) C(12) 2.28(1) yes 55501
C(14) C(13) 2.59(1) yes 55501
C(14) C(16) 2.56(1) yes 55501
C(14) C(17) 3.88(1) yes 55501
C(14) C(18) 3.495(2) yes 54506
C(14) C(18) 3.495(2) yes 55506
C(14) C(19) 3.949(5) yes 54506
C(14) C(19) 3.949(5) yes 55506
C(15) S(7) 2.643(7) yes 55501
C(15) S(9) 3.991(3) yes 54506
C(15) S(9) 3.991(3) yes 55506
C(15) O(3) 3.59(1) yes 55501
C(15) O(4) 2.37(1) yes 55501
C(15) O(6) 3.770(4) yes 54506
C(15) O(6) 3.770(4) yes 55506
C(15) C(12) 2.62(1) yes 55501
C(15) C(13) 2.24(1) yes 55501
C(15) C(16) 2.568(9) yes 55501
C(15) C(17) 3.898(9) yes 55501
C(15) C(18) 3.911(5) yes 54506
C(15) C(18) 3.911(5) yes 55506
C(16) S(7) 4.179(4) yes 54506
C(16) S(7) 4.179(4) yes 55506
C(16) S(9) 2.678(6) yes 55501
C(16) S(9) 3.593(2) yes 54506
C(16) S(9) 3.593(2) yes 55506
C(16) S(10) 2.727(8) yes 55501
C(16) O(4) 3.85(1) yes 55501
C(16) O(5) 3.855(8) yes 55501
C(16) C(14) 2.56(1) yes 55501
C(16) C(15) 2.568(9) yes 55501
C(16) C(17) 3.987(5) yes 54506
C(16) C(17) 3.987(5) yes 55506
C(16) C(18) 3.939(9) yes 55501
C(16) C(19) 3.91(1) yes 55501
C(17) S(7) 2.716(8) yes 55501
C(17) S(7) 3.618(2) yes 54506
C(17) S(7) 3.618(2) yes 55506
C(17) S(8) 2.736(6) yes 55501
C(17) S(9) 4.127(4) yes 54506
C(17) S(9) 4.127(4) yes 55506
C(17) O(6) 3.800(8) yes 55501
C(17) C(14) 3.88(1) yes 55501
C(17) C(15) 3.898(9) yes 55501
C(17) C(16) 3.987(5) yes 54506
C(17) C(16) 3.987(5) yes 55506
C(17) C(18) 2.624(9) yes 55501
C(17) C(19) 2.58(1) yes 55501
C(17) C(20) 3.93(1) yes 55501
C(18) S(7) 3.811(3) yes 54506
C(18) S(7) 3.811(3) yes 55506
C(18) S(10) 2.717(6) yes 55501
C(18) S(11) 3.054(8) yes 55501
C(18) S(12) 4.035(8) yes 55501
C(18) O(4) 3.634(3) yes 54506
C(18) O(4) 3.634(3) yes 55506
C(18) C(12) 4.156(6) yes 54506
C(18) C(12) 4.156(6) yes 55506
C(18) C(12) 4.156(6) yes 55507
C(18) C(14) 3.495(2) yes 54506
C(18) C(14) 3.495(2) yes 55506
C(18) C(15) 3.911(5) yes 54506
C(18) C(15) 3.911(5) yes 55506
C(18) C(16) 3.939(9) yes 55501
C(18) C(17) 2.624(9) yes 55501
C(18) C(20) 2.43(1) yes 55501
C(18) H(5) 3.838(8) no 55506
C(18) H(5) 3.838(8) no 54507
C(19) S(7) 3.960(4) yes 54506
C(19) S(7) 3.960(4) yes 55506
C(19) S(9) 2.688(8) yes 55501
C(19) S(11) 2.743(7) yes 55501
C(19) S(12) 2.729(8) yes 55501
C(19) O(4) 3.788(3) yes 54506
C(19) O(4) 3.788(3) yes 55506
C(19) O(6) 2.334(8) yes 55501
C(19) C(14) 3.949(5) yes 54506
C(19) C(14) 3.949(5) yes 55506
C(19) C(16) 3.91(1) yes 55501
C(19) C(17) 2.58(1) yes 55501
C(19) C(21) 3.91(1) yes 55501
C(19) C(22) 3.94(1) yes 55501
C(20) S(9) 4.010(8) yes 55501
C(20) S(10) 2.753(7) yes 55501
C(20) O(4) 3.908(4) yes 54506
C(20) O(4) 3.908(4) yes 55506
C(20) O(6) 2.819(9) yes 55501
C(20) C(17) 3.93(1) yes 55501
C(20) C(18) 2.43(1) yes 55501
C(20) C(21) 2.55(1) yes 55501
C(20) C(22) 2.58(1) yes 55501
C(21) Cl(1) 3.88(1) yes 55501
C(21) Cl(2) 3.758(7) yes 55502
C(21) Cl(2) 3.758(7) yes 55503
C(21) S(12) 2.593(7) yes 55501
C(21) C(19) 3.91(1) yes 55501
C(21) C(20) 2.55(1) yes 55501
C(22) Cl(1) 3.49(1) yes 55501
C(22) S(11) 2.624(9) yes 55501
C(22) O(1) 3.210(9) yes 55501
C(22) C(1) 4.02(1) yes 55501
C(22) C(19) 3.94(1) yes 55501
C(22) C(20) 2.58(1) yes 55501

loop_
_geom_torsion_atom_site_label_1
_geom_torsion_atom_site_label_2
_geom_torsion_atom_site_label_3
_geom_torsion_atom_site_label_4
_geom_torsion
_geom_torsion_publ_flag
C(5) S(1) C(3) O(1) 180.0000 yes
C(5) S(1) C(3) C(4) 0.000000 yes
C(3) S(1) C(5) S(2) 0.000000 yes
C(3) S(1) C(5) C(6) 180.0000 yes
C(5) S(2) C(4) O(2) 180.0000 yes
C(5) S(2) C(4) C(3) 0.000000 yes
C(4) S(2) C(5) S(1) 0.000000 yes
C(4) S(2) C(5) C(6) 180.0000 yes
C(7) S(3) C(6) S(4) 0.000000 yes
C(7) S(3) C(6) C(5) 180.0000 yes
C(6) S(3) C(7) O(3) 180.0000 yes
C(6) S(3) C(7) C(8) 0.000000 yes
C(8) S(4) C(6) S(3) 0.000000 yes
C(8) S(4) C(6) C(5) 180.0000 yes
C(6) S(4) C(8) C(7) 0.000000 yes
C(6) S(4) C(8) C(9) 180.0000 yes
C(10) S(5) C(9) S(6) 0.000000 yes
C(10) S(5) C(9) C(8) 180.0000 yes
C(9) S(5) C(10) C(11) 0.000000 yes
C(11) S(6) C(9) S(5) 0.000000 yes
C(11) S(6) C(9) C(8) 180.0000 yes
C(9) S(6) C(11) C(10) 0.000000 yes
C(16) S(7) C(14) O(4) 180.0000 yes
C(16) S(7) C(14) C(15) 0.000000 yes
C(14) S(7) C(16) S(8) 0.000000 yes
C(14) S(7) C(16) C(17) 180.0000 yes
C(16) S(8) C(15) O(5) 180.0000 yes
C(16) S(8) C(15) C(14) 0.000000 yes
C(15) S(8) C(16) S(7) 0.000000 yes
C(15) S(8) C(16) C(17) 180.0000 yes
C(18) S(9) C(17) S(10) 0.000000 yes
C(18) S(9) C(17) C(16) 180.0000 yes
C(17) S(9) C(18) O(6) 180.0000 yes
C(17) S(9) C(18) C(19) 0.000000 yes
C(19) S(10) C(17) S(9) 0.000000 yes
C(19) S(10) C(17) C(16) 180.0000 yes
C(17) S(10) C(19) C(18) 0.000000 yes
C(17) S(10) C(19) C(20) 180.0000 yes
C(21) S(11) C(20) S(12) 0.000000 yes
C(21) S(11) C(20) C(19) 180.0000 yes
C(20) S(11) C(21) C(22) 0.000000 yes
C(22) S(12) C(20) S(11) 0.000000 yes
C(22) S(12) C(20) C(19) 180.0000 yes
C(20) S(12) C(22) C(21) 0.000000 yes
C(3) O(1) C(1) C(2) 0.000000 yes
C(1) O(1) C(3) S(1) 180.0000 yes
C(1) O(1) C(3) C(4) 0.000000 yes
C(4) O(2) C(2) C(1) 0.000000 yes
C(2) O(2) C(4) S(2) 180.0000 yes
C(2) O(2) C(4) C(3) 0.000000 yes
C(14) O(4) C(12) C(13) 0.000000 yes
C(12) O(4) C(14) S(7) 180.0000 yes
C(12) O(4) C(14) C(15) 0.000000 yes
C(15) O(5) C(13) C(12) 0.000000 yes
C(13) O(5) C(15) S(8) 180.0000 yes
C(13) O(5) C(15) C(14) 0.000000 yes
O(1) C(1) C(2) O(2) 0.000000 yes
S(1) C(3) C(4) S(2) 0.000000 yes
S(1) C(3) C(4) O(2) 180.0000 yes
O(1) C(3) C(4) S(2) 180.0000 yes
O(1) C(3) C(4) O(2) 0.000000 yes
S(1) C(5) C(6) S(3) 0.000000 yes
S(1) C(5) C(6) S(4) 180.0000 yes
S(2) C(5) C(6) S(3) 180.0000 yes
S(2) C(5) C(6) S(4) 0.000000 yes
S(3) C(7) C(8) S(4) 0.000000 yes
S(3) C(7) C(8) C(9) 180.0000 yes
O(3) C(7) C(8) S(4) 180.0000 yes
O(3) C(7) C(8) C(9) 0.000000 yes
S(4) C(8) C(9) S(5) 180.0000 yes
S(4) C(8) C(9) S(6) 0.000000 yes
C(7) C(8) C(9) S(5) 0.000000 yes
C(7) C(8) C(9) S(6) 180.0000 yes
S(5) C(10) C(11) S(6) 0.000000 yes
O(4) C(12) C(13) O(5) 0.000000 yes
S(7) C(14) C(15) S(8) 0.000000 yes
S(7) C(14) C(15) O(5) 180.0000 yes
O(4) C(14) C(15) S(8) 180.0000 yes
O(4) C(14) C(15) O(5) 0.000000 yes
S(7) C(16) C(17) S(9) 0.000000 yes
S(7) C(16) C(17) S(10) 180.0000 yes
S(8) C(16) C(17) S(9) 180.0000 yes
S(8) C(16) C(17) S(10) 0.000000 yes
S(9) C(18) C(19) S(10) 0.000000 yes
S(9) C(18) C(19) C(20) 180.0000 yes
O(6) C(18) C(19) S(10) 180.0000 yes
O(6) C(18) C(19) C(20) 0.000000 yes
S(10) C(19) C(20) S(11) 180.0000 yes
S(10) C(19) C(20) S(12) 0.000000 yes
C(18) C(19) C(20) S(11) 0.000000 yes
C(18) C(19) C(20) S(12) 180.0000 yes
S(11) C(21) C(22) S(12) 0.000000 yes
